data_4082799
loop_
_publ_author_name
'Arnold, Thomas'
'Braunschweig, Holger'
'Damme, Alexander'
'H\"orl, Christian'
'Kramer, Thomas'
'Krummenacher, Ivo'
'Mager, Julian'

_publ_section_title
;
 Tin-Bridgedansa-Metallocenes of the Late Transition Metals Cobalt and
 Nickel: Preparation, Molecular and Electronic Structures, and Redox
 Chemistry
;
_journal_issue 7
_journal_name_full Organometallics
_journal_page_first 1659
_journal_paper_doi 10.1021/om401212n
_journal_volume 33
_journal_year 2014
_chemical_formula_moiety 'C26 H44 Ni Sn2'
_chemical_formula_sum 'C26 H44 Ni Sn2'
_chemical_formula_weight 652.70
_chemical_name_common
;
?
;
_chemical_name_systematic
; 
?
;
_space_group_IT_number 14
_symmetry_cell_setting monoclinic
_symmetry_space_group_name_Hall '-P 2yn'
_symmetry_space_group_name_H-M 'P 1 21/n 1'
_atom_sites_solution_hydrogens geom
_atom_sites_solution_primary direct
_atom_sites_solution_secondary difmap
_audit_creation_method SHELXL-97
_cell_angle_alpha 90.00
_cell_angle_beta 110.252(3)
_cell_angle_gamma 90.00
_cell_formula_units_Z 4
_cell_length_a 16.7500(10)
_cell_length_b 9.2037(6)
_cell_length_c 18.4955(11)
_cell_measurement_reflns_used 9825
_cell_measurement_temperature 100(2)
_cell_measurement_theta_max 26.76
_cell_measurement_theta_min 2.56
_cell_volume 2675.0(3)
_computing_cell_refinement 'Saint+ ver. 7.68A (Bruker AXS)'
_computing_data_collection 'APEX2 ver. 2010.3 (Bruker AXS)'
_computing_data_reduction 'Saint+ ver. 7.68A (Bruker AXS)'
_computing_molecular_graphics 'XP ver. 5.1 (Bruker AXS, 1998)'
_computing_publication_material 'SHELXL-97 (Sheldrick, 2008)'
_computing_structure_refinement 'SHELXL-97 (Sheldrick, 1997)'
_computing_structure_solution 'SHELXS-97 (Sheldrick, 1990)'
_diffrn_ambient_temperature 100(2)
_diffrn_measured_fraction_theta_full 1.000
_diffrn_measured_fraction_theta_max 0.998
_diffrn_measurement_device_type 'Bruker APEX-II CCD'
_diffrn_measurement_method '\f and \w scans'
_diffrn_radiation_monochromator 'multi-layer mirror'
_diffrn_radiation_source 'rotating anode'
_diffrn_radiation_type MoK\a
_diffrn_radiation_wavelength 0.71073
_diffrn_reflns_av_R_equivalents 0.0343
_diffrn_reflns_av_sigmaI/netI 0.0173
_diffrn_reflns_limit_h_max 21
_diffrn_reflns_limit_h_min -21
_diffrn_reflns_limit_k_max 11
_diffrn_reflns_limit_k_min -11
_diffrn_reflns_limit_l_max 23
_diffrn_reflns_limit_l_min -23
_diffrn_reflns_number 50389
_diffrn_reflns_theta_full 26.00
_diffrn_reflns_theta_max 26.78
_diffrn_reflns_theta_min 1.42
_exptl_absorpt_coefficient_mu 2.559
_exptl_absorpt_correction_T_max 0.7454
_exptl_absorpt_correction_T_min 0.6321
_exptl_absorpt_correction_type multi-scan
_exptl_absorpt_process_details 'Sadabs 2008/1 (Brucker 2008)'
_exptl_crystal_colour green
_exptl_crystal_density_diffrn 1.621
_exptl_crystal_density_method 'not measured'
_exptl_crystal_description block
_exptl_crystal_F_000 1312
_exptl_crystal_size_max 0.24
_exptl_crystal_size_mid 0.21
_exptl_crystal_size_min 0.10
_refine_diff_density_max 0.688
_refine_diff_density_min -0.241
_refine_diff_density_rms 0.061
_refine_ls_extinction_method none
_refine_ls_goodness_of_fit_ref 1.053
_refine_ls_hydrogen_treatment constr
_refine_ls_matrix_type full
_refine_ls_number_parameters 274
_refine_ls_number_reflns 5703
_refine_ls_number_restraints 0
_refine_ls_restrained_S_all 1.053
_refine_ls_R_factor_all 0.0174
_refine_ls_R_factor_gt 0.0147
_refine_ls_shift/su_max 0.006
_refine_ls_shift/su_mean 0.000
_refine_ls_structure_factor_coef Fsqd
_refine_ls_weighting_details 'calc w=1/[\s^2^(Fo^2^)+(0.0163P)^2^+1.1613P] where P=(Fo^2^+2Fc^2^)/3'
_refine_ls_weighting_scheme calc
_refine_ls_wR_factor_gt 0.0357
_refine_ls_wR_factor_ref 0.0368
_reflns_number_gt 5265
_reflns_number_total 5703
_reflns_threshold_expression >2sigma(I)
_cod_data_source_file om401212n_si_002.cif
_cod_data_source_block 3
_cod_depositor_comments
;
The following automatic conversions were performed:

'_symmetry_cell_setting' value 'Monoclinic' changed to 'monoclinic'
according to
/usr/data/users/saulius/automatic-downloads/rss-feeds/ACS/lib/dictionaries/cif_core.dic
dictionary named 'cif_core.dic' version 2.4.2 from 2011-04-26.

Automatic conversion script
Id: cif_fix_values 2281 2013-09-26 08:29:07Z andrius 

 Adding full bibliography for 4082799.cif.
;
_cod_original_sg_symbol_H-M P2(1)/n
_cod_database_code 4082799

loop_
_symmetry_equiv_pos_as_xyz
'x, y, z'
'-x+1/2, y+1/2, -z+1/2'
'-x, -y, -z'
'x-1/2, -y-1/2, z-1/2'

loop_
_atom_site_label
_atom_site_type_symbol
_atom_site_fract_x
_atom_site_fract_y
_atom_site_fract_z
_atom_site_U_iso_or_equiv
_atom_site_adp_type
_atom_site_occupancy
_atom_site_symmetry_multiplicity
_atom_site_calc_flag
_atom_site_refinement_flags
Sn1 Sn 1.048039(6) 0.115140(11) 0.342841(6) 0.01139(3) Uani 1 1 d .
Ni1 Ni 0.847596(12) -0.05199(2) 0.217831(12) 0.01347(5) Uani 1 1 d .
C1 C 0.92575(10) 0.02504(18) 0.33256(9) 0.0152(3) Uani 1 1 d .
Sn2 Sn 1.025877(6) 0.135517(11) 0.183393(6) 0.01137(3) Uani 1 1 d .
C2 C 0.90513(11) -0.12456(19) 0.33590(10) 0.0189(3) Uani 1 1 d .
H2 H 0.9451 -0.2019 0.3503 0.023 Uiso 1 1 calc R
C3 C 0.81547(11) -0.1398(2) 0.31436(10) 0.0240(4) Uani 1 1 d .
H3 H 0.7854 -0.2281 0.3125 0.029 Uiso 1 1 calc R
C4 C 0.77921(10) -0.0008(2) 0.29635(10) 0.0241(4) Uani 1 1 d .
H4 H 0.7202 0.0214 0.2799 0.029 Uiso 1 1 calc R
C5 C 0.84612(10) 0.1005(2) 0.30712(10) 0.0190(3) Uani 1 1 d .
H5 H 0.8392 0.2023 0.2988 0.023 Uiso 1 1 calc R
C11 C 0.91321(9) 0.00337(17) 0.13741(9) 0.0138(3) Uani 1 1 d .
C12 C 0.90934(10) -0.15068(18) 0.14450(9) 0.0166(3) Uani 1 1 d .
H12 H 0.9572 -0.2133 0.1634 0.020 Uiso 1 1 calc R
C13 C 0.82306(10) -0.19584(18) 0.11891(9) 0.0181(3) Uani 1 1 d .
H13 H 0.8033 -0.2929 0.1176 0.022 Uiso 1 1 calc R
C14 C 0.77187(10) -0.07040(19) 0.09572(9) 0.0181(3) Uani 1 1 d .
H14 H 0.7114 -0.0681 0.0762 0.022 Uiso 1 1 calc R
C15 C 0.82655(10) 0.05125(18) 0.10677(9) 0.0163(3) Uani 1 1 d .
H15 H 0.8086 0.1492 0.0956 0.020 Uiso 1 1 calc R
C21 C 1.06473(11) 0.31985(19) 0.40828(10) 0.0210(4) Uani 1 1 d .
C22 C 1.13047(15) 0.4137(2) 0.39028(12) 0.0382(5) Uani 1 1 d .
H22A H 1.1397 0.5033 0.4207 0.057 Uiso 1 1 calc R
H22B H 1.1098 0.4379 0.3353 0.057 Uiso 1 1 calc R
H22C H 1.1842 0.3602 0.4033 0.057 Uiso 1 1 calc R
C23 C 0.98023(14) 0.4014(2) 0.38847(12) 0.0368(5) Uani 1 1 d .
H23A H 0.9898 0.4946 0.4157 0.055 Uiso 1 1 calc R
H23B H 0.9401 0.3431 0.4042 0.055 Uiso 1 1 calc R
H23C H 0.9567 0.4186 0.3328 0.055 Uiso 1 1 calc R
C24 C 1.09552(12) 0.2863(2) 0.49412(10) 0.0247(4) Uani 1 1 d .
H24A H 1.1512 0.2384 0.5092 0.037 Uiso 1 1 calc R
H24B H 1.0546 0.2218 0.5053 0.037 Uiso 1 1 calc R
H24C H 1.1006 0.3769 0.5232 0.037 Uiso 1 1 calc R
C31 C 1.14274(10) -0.04488(18) 0.41043(10) 0.0184(3) Uani 1 1 d .
C32 C 1.23271(10) 0.0196(2) 0.43881(11) 0.0270(4) Uani 1 1 d .
H32A H 1.2735 -0.0548 0.4670 0.041 Uiso 1 1 calc R
H32B H 1.2349 0.1020 0.4730 0.041 Uiso 1 1 calc R
H32C H 1.2472 0.0528 0.3946 0.041 Uiso 1 1 calc R
C33 C 1.11966(11) -0.0948(2) 0.47985(10) 0.0245(4) Uani 1 1 d .
H33A H 1.0615 -0.1331 0.4619 0.037 Uiso 1 1 calc R
H33B H 1.1235 -0.0122 0.5143 0.037 Uiso 1 1 calc R
H33C H 1.1593 -0.1710 0.5077 0.037 Uiso 1 1 calc R
C34 C 1.14137(12) -0.1756(2) 0.35951(11) 0.0270(4) Uani 1 1 d .
H34A H 1.1595 -0.1456 0.3168 0.040 Uiso 1 1 calc R
H34B H 1.0835 -0.2151 0.3390 0.040 Uiso 1 1 calc R
H34C H 1.1802 -0.2504 0.3900 0.040 Uiso 1 1 calc R
C41 C 0.99003(11) 0.35271(17) 0.13185(10) 0.0180(3) Uani 1 1 d .
C42 C 0.92560(12) 0.4216(2) 0.16300(12) 0.0264(4) Uani 1 1 d .
H42A H 0.9521 0.4367 0.2187 0.040 Uiso 1 1 calc R
H42B H 0.8764 0.3571 0.1528 0.040 Uiso 1 1 calc R
H42C H 0.9070 0.5153 0.1376 0.040 Uiso 1 1 calc R
C43 C 1.06841(12) 0.4509(2) 0.15118(11) 0.0267(4) Uani 1 1 d .
H43A H 1.0514 0.5467 0.1278 0.040 Uiso 1 1 calc R
H43B H 1.1098 0.4075 0.1309 0.040 Uiso 1 1 calc R
H43C H 1.0942 0.4612 0.2072 0.040 Uiso 1 1 calc R
C44 C 0.94936(11) 0.3376(2) 0.04447(10) 0.0223(4) Uani 1 1 d .
H44A H 0.9288 0.4327 0.0218 0.033 Uiso 1 1 calc R
H44B H 0.9015 0.2696 0.0322 0.033 Uiso 1 1 calc R
H44C H 0.9917 0.3008 0.0234 0.033 Uiso 1 1 calc R
C51 C 1.12864(10) 0.04289(18) 0.14831(10) 0.0178(3) Uani 1 1 d .
C52 C 1.21375(10) 0.0863(2) 0.20881(10) 0.0225(4) Uani 1 1 d .
H52A H 1.2177 0.0458 0.2589 0.034 Uiso 1 1 calc R
H52B H 1.2176 0.1925 0.2125 0.034 Uiso 1 1 calc R
H52C H 1.2605 0.0485 0.1938 0.034 Uiso 1 1 calc R
C53 C 1.12447(11) 0.1004(2) 0.06955(10) 0.0242(4) Uani 1 1 d .
H53A H 1.1696 0.0555 0.0548 0.036 Uiso 1 1 calc R
H53B H 1.1321 0.2061 0.0722 0.036 Uiso 1 1 calc R
H53C H 1.0690 0.0766 0.0311 0.036 Uiso 1 1 calc R
C54 C 1.12073(12) -0.12229(19) 0.14322(11) 0.0240(4) Uani 1 1 d .
H54A H 1.0668 -0.1489 0.1032 0.036 Uiso 1 1 calc R
H54B H 1.1222 -0.1613 0.1930 0.036 Uiso 1 1 calc R
H54C H 1.1682 -0.1628 0.1302 0.036 Uiso 1 1 calc R

loop_
_atom_site_aniso_label
_atom_site_aniso_U_11
_atom_site_aniso_U_22
_atom_site_aniso_U_33
_atom_site_aniso_U_23
_atom_site_aniso_U_13
_atom_site_aniso_U_12
Sn1 0.01045(6) 0.01286(6) 0.01069(6) -0.00009(4) 0.00344(4) -0.00075(4)
Ni1 0.01144(9) 0.01689(11) 0.01154(10) 0.00042(8) 0.00328(7) -0.00183(7)
C1 0.0139(7) 0.0220(8) 0.0101(8) -0.0005(6) 0.0045(6) -0.0020(6)
Sn2 0.01112(6) 0.01241(6) 0.01106(6) 0.00023(4) 0.00446(4) -0.00042(4)
C2 0.0188(8) 0.0245(9) 0.0119(8) 0.0035(7) 0.0035(6) -0.0034(6)
C3 0.0212(9) 0.0361(11) 0.0147(9) 0.0006(7) 0.0063(7) -0.0137(7)
C4 0.0134(8) 0.0433(11) 0.0167(9) -0.0054(8) 0.0066(6) -0.0040(7)
C5 0.0159(8) 0.0268(9) 0.0145(8) -0.0044(7) 0.0055(6) 0.0010(7)
C11 0.0138(7) 0.0166(8) 0.0115(8) -0.0009(6) 0.0047(6) -0.0013(6)
C12 0.0168(8) 0.0171(8) 0.0163(8) -0.0011(6) 0.0061(6) 0.0013(6)
C13 0.0201(8) 0.0170(8) 0.0164(8) -0.0028(7) 0.0055(6) -0.0037(6)
C14 0.0144(8) 0.0235(9) 0.0137(8) -0.0017(7) 0.0016(6) -0.0028(6)
C15 0.0168(8) 0.0185(8) 0.0123(8) 0.0013(6) 0.0036(6) 0.0004(6)
C21 0.0294(9) 0.0181(8) 0.0180(9) -0.0049(7) 0.0114(7) -0.0062(7)
C22 0.0637(15) 0.0294(11) 0.0304(11) -0.0110(9) 0.0277(11) -0.0263(10)
C23 0.0516(13) 0.0296(11) 0.0293(11) -0.0070(9) 0.0140(10) 0.0118(9)
C24 0.0291(9) 0.0308(10) 0.0168(9) -0.0075(7) 0.0115(7) -0.0095(8)
C31 0.0139(8) 0.0218(9) 0.0182(8) 0.0056(7) 0.0041(6) 0.0031(6)
C32 0.0135(8) 0.0407(11) 0.0250(10) 0.0068(8) 0.0044(7) 0.0024(7)
C33 0.0204(9) 0.0315(10) 0.0196(9) 0.0116(8) 0.0045(7) 0.0024(7)
C34 0.0280(10) 0.0230(9) 0.0314(11) 0.0043(8) 0.0122(8) 0.0075(8)
C41 0.0209(8) 0.0144(8) 0.0181(9) 0.0023(6) 0.0060(7) -0.0009(6)
C42 0.0328(10) 0.0180(9) 0.0310(11) 0.0011(8) 0.0144(8) 0.0050(7)
C43 0.0312(10) 0.0205(9) 0.0251(10) 0.0037(7) 0.0055(8) -0.0081(7)
C44 0.0217(9) 0.0246(9) 0.0187(9) 0.0064(7) 0.0045(7) 0.0011(7)
C51 0.0142(8) 0.0236(9) 0.0169(8) -0.0014(7) 0.0072(6) 0.0025(6)
C52 0.0144(8) 0.0326(10) 0.0209(9) -0.0006(8) 0.0069(7) -0.0001(7)
C53 0.0206(9) 0.0370(10) 0.0180(9) -0.0007(8) 0.0104(7) 0.0024(7)
C54 0.0221(9) 0.0253(9) 0.0273(10) -0.0054(7) 0.0118(7) 0.0037(7)

loop_
_atom_type_symbol
_atom_type_description
_atom_type_scat_dispersion_real
_atom_type_scat_dispersion_imag
_atom_type_scat_source
C C 0.0033 0.0016 'International Tables Vol C Tables 4.2.6.8 and 6.1.1.4'
H H 0.0000 0.0000 'International Tables Vol C Tables 4.2.6.8 and 6.1.1.4'
Ni Ni 0.3393 1.1124 'International Tables Vol C Tables 4.2.6.8 and 6.1.1.4'
Sn Sn -0.6537 1.4246 'International Tables Vol C Tables 4.2.6.8 and 6.1.1.4'

loop_
_geom_angle_atom_site_label_1
_geom_angle_atom_site_label_2
_geom_angle_atom_site_label_3
_geom_angle
C1 Sn1 C21 108.25(6)
C1 Sn1 C31 105.53(6)
C21 Sn1 C31 109.24(7)
C1 Sn1 Sn2 98.90(4)
C21 Sn1 Sn2 117.29(5)
C31 Sn1 Sn2 116.15(5)
C2 Ni1 C12 111.07(7)
C2 Ni1 C5 63.32(7)
C12 Ni1 C5 151.48(6)
C2 Ni1 C15 162.94(6)
C12 Ni1 C15 63.23(6)
C5 Ni1 C15 113.21(7)
C2 Ni1 C13 123.24(6)
C12 Ni1 C13 38.07(6)
C5 Ni1 C13 169.00(6)
C15 Ni1 C13 63.34(6)
C2 Ni1 C14 156.49(6)
C12 Ni1 C14 63.39(6)
C5 Ni1 C14 132.96(6)
C15 Ni1 C14 37.91(6)
C13 Ni1 C14 37.83(6)
C2 Ni1 C4 63.24(7)
C12 Ni1 C4 167.66(7)
C5 Ni1 C4 37.91(6)
C15 Ni1 C4 125.48(7)
C13 Ni1 C4 134.24(6)
C14 Ni1 C4 116.96(6)
C2 Ni1 C3 38.09(6)
C12 Ni1 C3 131.30(7)
C5 Ni1 C3 63.15(7)
C15 Ni1 C3 157.60(6)
C13 Ni1 C3 115.59(7)
C14 Ni1 C3 126.63(6)
C4 Ni1 C3 37.46(7)
C2 Ni1 C1 38.23(6)
C12 Ni1 C1 119.14(6)
C5 Ni1 C1 38.29(6)
C15 Ni1 C1 128.30(6)
C13 Ni1 C1 152.37(6)
C14 Ni1 C1 165.24(6)
C4 Ni1 C1 64.03(6)
C3 Ni1 C1 64.07(6)
C2 Ni1 C11 127.10(6)
C12 Ni1 C11 38.19(6)
C5 Ni1 C11 120.35(6)
C15 Ni1 C11 38.26(6)
C13 Ni1 C11 64.21(6)
C14 Ni1 C11 64.16(6)
C4 Ni1 C11 154.11(7)
C3 Ni1 C11 163.89(6)
C1 Ni1 C11 108.07(6)
C2 C1 C5 105.69(14)
C2 C1 Sn1 127.19(12)
C5 C1 Sn1 126.24(12)
C2 C1 Ni1 69.94(9)
C5 C1 Ni1 70.24(9)
Sn1 C1 Ni1 116.16(7)
C11 Sn2 C41 105.68(6)
C11 Sn2 C51 109.32(6)
C41 Sn2 C51 110.23(6)
C11 Sn2 Sn1 98.85(4)
C41 Sn2 Sn1 115.18(5)
C51 Sn2 Sn1 116.30(4)
C3 C2 C1 109.37(15)
C3 C2 Ni1 71.91(10)
C1 C2 Ni1 71.84(9)
C3 C2 H2 125.3
C1 C2 H2 125.3
Ni1 C2 H2 122.6
C4 C3 C2 107.71(15)
C4 C3 Ni1 71.27(10)
C2 C3 Ni1 70.01(10)
C4 C3 H3 126.1
C2 C3 H3 126.1
Ni1 C3 H3 124.2
C3 C4 C5 108.02(15)
C3 C4 Ni1 71.27(10)
C5 C4 Ni1 70.43(9)
C3 C4 H4 126.0
C5 C4 H4 126.0
Ni1 C4 H4 123.9
C4 C5 C1 109.19(16)
C4 C5 Ni1 71.65(10)
C1 C5 Ni1 71.47(9)
C4 C5 H5 125.4
C1 C5 H5 125.4
Ni1 C5 H5 123.1
C12 C11 C15 105.65(13)
C12 C11 Sn2 125.81(11)
C15 C11 Sn2 127.65(12)
C12 C11 Ni1 69.98(9)
C15 C11 Ni1 70.30(9)
Sn2 C11 Ni1 116.03(7)
C13 C12 C11 109.50(14)
C13 C12 Ni1 71.34(9)
C11 C12 Ni1 71.83(9)
C13 C12 H12 125.2
C11 C12 H12 125.2
Ni1 C12 H12 123.2
C14 C13 C12 107.64(14)
C14 C13 Ni1 71.15(9)
C12 C13 Ni1 70.58(9)
C14 C13 H13 126.2
C12 C13 H13 126.2
Ni1 C13 H13 123.7
C13 C14 C15 107.93(14)
C13 C14 Ni1 71.02(9)
C15 C14 Ni1 70.96(9)
C13 C14 H14 126.0
C15 C14 H14 126.0
Ni1 C14 H14 123.6
C14 C15 C11 109.28(14)
C14 C15 Ni1 71.14(9)
C11 C15 Ni1 71.45(9)
C14 C15 H15 125.4
C11 C15 H15 125.4
Ni1 C15 H15 123.7
C24 C21 C22 109.48(15)
C24 C21 C23 107.50(15)
C22 C21 C23 110.38(17)
C24 C21 Sn1 109.39(12)
C22 C21 Sn1 109.17(12)
C23 C21 Sn1 110.89(12)
C21 C22 H22A 109.5
C21 C22 H22B 109.5
H22A C22 H22B 109.5
C21 C22 H22C 109.5
H22A C22 H22C 109.5
H22B C22 H22C 109.5
C21 C23 H23A 109.5
C21 C23 H23B 109.5
H23A C23 H23B 109.5
C21 C23 H23C 109.5
H23A C23 H23C 109.5
H23B C23 H23C 109.5
C21 C24 H24A 109.5
C21 C24 H24B 109.5
H24A C24 H24B 109.5
C21 C24 H24C 109.5
H24A C24 H24C 109.5
H24B C24 H24C 109.5
C34 C31 C32 108.68(14)
C34 C31 C33 109.06(15)
C32 C31 C33 109.39(14)
C34 C31 Sn1 108.83(11)
C32 C31 Sn1 111.34(11)
C33 C31 Sn1 109.50(11)
C31 C32 H32A 109.5
C31 C32 H32B 109.5
H32A C32 H32B 109.5
C31 C32 H32C 109.5
H32A C32 H32C 109.5
H32B C32 H32C 109.5
C31 C33 H33A 109.5
C31 C33 H33B 109.5
H33A C33 H33B 109.5
C31 C33 H33C 109.5
H33A C33 H33C 109.5
H33B C33 H33C 109.5
C31 C34 H34A 109.5
C31 C34 H34B 109.5
H34A C34 H34B 109.5
C31 C34 H34C 109.5
H34A C34 H34C 109.5
H34B C34 H34C 109.5
C42 C41 C44 108.82(15)
C42 C41 C43 109.15(15)
C44 C41 C43 109.46(14)
C42 C41 Sn2 109.61(11)
C44 C41 Sn2 109.25(11)
C43 C41 Sn2 110.53(11)
C41 C42 H42A 109.5
C41 C42 H42B 109.5
H42A C42 H42B 109.5
C41 C42 H42C 109.5
H42A C42 H42C 109.5
H42B C42 H42C 109.5
C41 C43 H43A 109.5
C41 C43 H43B 109.5
H43A C43 H43B 109.5
C41 C43 H43C 109.5
H43A C43 H43C 109.5
H43B C43 H43C 109.5
C41 C44 H44A 109.5
C41 C44 H44B 109.5
H44A C44 H44B 109.5
C41 C44 H44C 109.5
H44A C44 H44C 109.5
H44B C44 H44C 109.5
C54 C51 C53 108.18(14)
C54 C51 C52 110.15(14)
C53 C51 C52 109.29(14)
C54 C51 Sn2 110.03(11)
C53 C51 Sn2 111.27(11)
C52 C51 Sn2 107.92(11)
C51 C52 H52A 109.5
C51 C52 H52B 109.5
H52A C52 H52B 109.5
C51 C52 H52C 109.5
H52A C52 H52C 109.5
H52B C52 H52C 109.5
C51 C53 H53A 109.5
C51 C53 H53B 109.5
H53A C53 H53B 109.5
C51 C53 H53C 109.5
H53A C53 H53C 109.5
H53B C53 H53C 109.5
C51 C54 H54A 109.5
C51 C54 H54B 109.5
H54A C54 H54B 109.5
C51 C54 H54C 109.5
H54A C54 H54C 109.5
H54B C54 H54C 109.5

loop_
_geom_bond_atom_site_label_1
_geom_bond_atom_site_label_2
_geom_bond_distance
Sn1 C1 2.1564(15)
Sn1 C21 2.2042(17)
Sn1 C31 2.2080(16)
Sn1 Sn2 2.8482(2)
Ni1 C2 2.1649(17)
Ni1 C12 2.1691(17)
Ni1 C5 2.1738(17)
Ni1 C15 2.1783(16)
Ni1 C13 2.1791(17)
Ni1 C14 2.1807(16)
Ni1 C4 2.1898(17)
Ni1 C3 2.1899(17)
Ni1 C1 2.1900(16)
Ni1 C11 2.1936(16)
C1 C2 1.426(2)
C1 C5 1.431(2)
Sn2 C11 2.1571(15)
Sn2 C41 2.2066(16)
Sn2 C51 2.2100(16)
C2 C3 1.421(2)
C2 H2 0.9500
C3 C4 1.406(3)
C3 H3 0.9500
C4 C5 1.418(2)
C4 H4 0.9500
C5 H5 0.9500
C11 C12 1.427(2)
C11 C15 1.433(2)
C12 C13 1.418(2)
C12 H12 0.9500
C13 C14 1.413(2)
C13 H13 0.9500
C14 C15 1.416(2)
C14 H14 0.9500
C15 H15 0.9500
C21 C24 1.522(2)
C21 C22 1.524(2)
C21 C23 1.530(3)
C22 H22A 0.9800
C22 H22B 0.9800
C22 H22C 0.9800
C23 H23A 0.9800
C23 H23B 0.9800
C23 H23C 0.9800
C24 H24A 0.9800
C24 H24B 0.9800
C24 H24C 0.9800
C31 C34 1.524(3)
C31 C32 1.533(2)
C31 C33 1.534(2)
C32 H32A 0.9800
C32 H32B 0.9800
C32 H32C 0.9800
C33 H33A 0.9800
C33 H33B 0.9800
C33 H33C 0.9800
C34 H34A 0.9800
C34 H34B 0.9800
C34 H34C 0.9800
C41 C42 1.526(2)
C41 C44 1.527(2)
C41 C43 1.531(2)
C42 H42A 0.9800
C42 H42B 0.9800
C42 H42C 0.9800
C43 H43A 0.9800
C43 H43B 0.9800
C43 H43C 0.9800
C44 H44A 0.9800
C44 H44B 0.9800
C44 H44C 0.9800
C51 C54 1.526(2)
C51 C53 1.529(2)
C51 C52 1.530(2)
C52 H52A 0.9800
C52 H52B 0.9800
C52 H52C 0.9800
C53 H53A 0.9800
C53 H53B 0.9800
C53 H53C 0.9800
C54 H54A 0.9800
C54 H54B 0.9800
C54 H54C 0.9800

loop_
_geom_torsion_atom_site_label_1
_geom_torsion_atom_site_label_2
_geom_torsion_atom_site_label_3
_geom_torsion_atom_site_label_4
_geom_torsion
C21 Sn1 C1 C2 -142.32(14)
C31 Sn1 C1 C2 -25.45(16)
Sn2 Sn1 C1 C2 94.98(14)
C21 Sn1 C1 C5 49.96(15)
C31 Sn1 C1 C5 166.83(14)
Sn2 Sn1 C1 C5 -72.74(14)
C21 Sn1 C1 Ni1 133.83(8)
C31 Sn1 C1 Ni1 -109.31(8)
Sn2 Sn1 C1 Ni1 11.12(8)
C12 Ni1 C1 C2 -87.55(11)
C5 Ni1 C1 C2 115.92(14)
C15 Ni1 C1 C2 -165.03(10)
C13 Ni1 C1 C2 -59.00(17)
C14 Ni1 C1 C2 176.5(2)
C4 Ni1 C1 C2 78.99(11)
C3 Ni1 C1 C2 37.14(10)
C11 Ni1 C1 C2 -127.68(10)
C2 Ni1 C1 C5 -115.92(14)
C12 Ni1 C1 C5 156.52(10)
C15 Ni1 C1 C5 79.04(12)
C13 Ni1 C1 C5 -174.92(13)
C14 Ni1 C1 C5 60.6(3)
C4 Ni1 C1 C5 -36.94(10)
C3 Ni1 C1 C5 -78.78(11)
C11 Ni1 C1 C5 116.40(10)
C2 Ni1 C1 Sn1 122.52(13)
C12 Ni1 C1 Sn1 34.96(10)
C5 Ni1 C1 Sn1 -121.56(13)
C15 Ni1 C1 Sn1 -42.52(11)
C13 Ni1 C1 Sn1 63.52(16)
C14 Ni1 C1 Sn1 -61.0(3)
C4 Ni1 C1 Sn1 -158.50(11)
C3 Ni1 C1 Sn1 159.66(11)
C11 Ni1 C1 Sn1 -5.16(10)
C1 Sn1 Sn2 C11 -13.28(6)
C21 Sn1 Sn2 C11 -129.22(7)
C31 Sn1 Sn2 C11 98.98(6)
C1 Sn1 Sn2 C41 98.77(7)
C21 Sn1 Sn2 C41 -17.17(7)
C31 Sn1 Sn2 C41 -148.97(7)
C1 Sn1 Sn2 C51 -130.05(7)
C21 Sn1 Sn2 C51 114.01(7)
C31 Sn1 Sn2 C51 -17.79(7)
C5 C1 C2 C3 -0.95(19)
Sn1 C1 C2 C3 -170.69(12)
Ni1 C1 C2 C3 -62.50(12)
C5 C1 C2 Ni1 61.55(11)
Sn1 C1 C2 Ni1 -108.19(12)
C12 Ni1 C2 C3 -130.93(11)
C5 Ni1 C2 C3 79.74(11)
C15 Ni1 C2 C3 162.0(2)
C13 Ni1 C2 C3 -90.06(12)
C14 Ni1 C2 C3 -59.4(2)
C4 Ni1 C2 C3 37.08(11)
C1 Ni1 C2 C3 118.32(15)
C11 Ni1 C2 C3 -171.05(10)
C12 Ni1 C2 C1 110.75(10)
C5 Ni1 C2 C1 -38.58(9)
C15 Ni1 C2 C1 43.7(3)
C13 Ni1 C2 C1 151.62(9)
C14 Ni1 C2 C1 -177.77(14)
C4 Ni1 C2 C1 -81.24(11)
C3 Ni1 C2 C1 -118.32(15)
C11 Ni1 C2 C1 70.63(12)
C1 C2 C3 C4 0.8(2)
Ni1 C2 C3 C4 -61.64(12)
C1 C2 C3 Ni1 62.45(12)
C2 Ni1 C3 C4 117.73(15)
C12 Ni1 C3 C4 -172.48(9)
C5 Ni1 C3 C4 37.51(10)
C15 Ni1 C3 C4 -48.5(2)
C13 Ni1 C3 C4 -130.30(10)
C14 Ni1 C3 C4 -87.62(12)
C1 Ni1 C3 C4 80.45(11)
C11 Ni1 C3 C4 144.3(2)
C12 Ni1 C3 C2 69.80(13)
C5 Ni1 C3 C2 -80.22(11)
C15 Ni1 C3 C2 -166.26(15)
C13 Ni1 C3 C2 111.98(11)
C14 Ni1 C3 C2 154.65(10)
C4 Ni1 C3 C2 -117.73(15)
C1 Ni1 C3 C2 -37.28(10)
C11 Ni1 C3 C2 26.6(3)
C2 C3 C4 C5 -0.3(2)
Ni1 C3 C4 C5 -61.17(12)
C2 C3 C4 Ni1 60.83(12)
C2 Ni1 C4 C3 -37.70(10)
C12 Ni1 C4 C3 27.4(3)
C5 Ni1 C4 C3 -117.85(14)
C15 Ni1 C4 C3 159.48(9)
C13 Ni1 C4 C3 73.77(13)
C14 Ni1 C4 C3 115.90(10)
C1 Ni1 C4 C3 -80.56(10)
C11 Ni1 C4 C3 -158.24(13)
C2 Ni1 C4 C5 80.16(11)
C12 Ni1 C4 C5 145.3(3)
C15 Ni1 C4 C5 -82.67(12)
C13 Ni1 C4 C5 -168.38(10)
C14 Ni1 C4 C5 -126.24(10)
C3 Ni1 C4 C5 117.85(14)
C1 Ni1 C4 C5 37.30(10)
C11 Ni1 C4 C5 -40.38(19)
C3 C4 C5 C1 -0.26(19)
Ni1 C4 C5 C1 -61.96(12)
C3 C4 C5 Ni1 61.71(12)
C2 C1 C5 C4 0.74(19)
Sn1 C1 C5 C4 170.60(12)
Ni1 C1 C5 C4 62.08(12)
C2 C1 C5 Ni1 -61.34(11)
Sn1 C1 C5 Ni1 108.52(12)
C2 Ni1 C5 C4 -79.93(11)
C12 Ni1 C5 C4 -165.22(13)
C15 Ni1 C5 C4 118.51(11)
C13 Ni1 C5 C4 49.1(4)
C14 Ni1 C5 C4 79.20(13)
C3 Ni1 C5 C4 -37.07(10)
C1 Ni1 C5 C4 -118.45(15)
C11 Ni1 C5 C4 160.86(10)
C2 Ni1 C5 C1 38.52(9)
C12 Ni1 C5 C1 -46.77(18)
C15 Ni1 C5 C1 -123.04(10)
C13 Ni1 C5 C1 167.6(3)
C14 Ni1 C5 C1 -162.35(9)
C4 Ni1 C5 C1 118.45(15)
C3 Ni1 C5 C1 81.39(11)
C11 Ni1 C5 C1 -80.69(11)
C41 Sn2 C11 C12 169.29(13)
C51 Sn2 C11 C12 50.67(15)
Sn1 Sn2 C11 C12 -71.31(14)
C41 Sn2 C11 C15 -23.02(15)
C51 Sn2 C11 C15 -141.64(14)
Sn1 Sn2 C11 C15 96.38(14)
C41 Sn2 C11 Ni1 -107.46(8)
C51 Sn2 C11 Ni1 133.93(7)
Sn1 Sn2 C11 Ni1 11.95(7)
C2 Ni1 C11 C12 76.56(11)
C5 Ni1 C11 C12 154.47(9)
C15 Ni1 C11 C12 -115.82(13)
C13 Ni1 C11 C12 -36.89(9)
C14 Ni1 C11 C12 -79.10(10)
C4 Ni1 C11 C12 -178.05(13)
C3 Ni1 C11 C12 56.3(3)
C1 Ni1 C11 C12 114.44(10)
C2 Ni1 C11 C15 -167.62(9)
C12 Ni1 C11 C15 115.82(13)
C5 Ni1 C11 C15 -89.71(10)
C13 Ni1 C11 C15 78.93(10)
C14 Ni1 C11 C15 36.72(9)
C4 Ni1 C11 C15 -62.23(17)
C3 Ni1 C11 C15 172.2(2)
C1 Ni1 C11 C15 -129.74(9)
C2 Ni1 C11 Sn2 -44.44(11)
C12 Ni1 C11 Sn2 -121.01(12)
C5 Ni1 C11 Sn2 33.47(10)
C15 Ni1 C11 Sn2 123.18(13)
C13 Ni1 C11 Sn2 -157.89(10)
C14 Ni1 C11 Sn2 159.90(10)
C4 Ni1 C11 Sn2 60.94(16)
C3 Ni1 C11 Sn2 -64.7(3)
C1 Ni1 C11 Sn2 -6.56(9)
C15 C11 C12 C13 0.09(18)
Sn2 C11 C12 C13 169.99(11)
Ni1 C11 C12 C13 61.74(12)
C15 C11 C12 Ni1 -61.66(11)
Sn2 C11 C12 Ni1 108.25(11)
C2 Ni1 C12 C13 117.45(10)
C5 Ni1 C12 C13 -169.94(13)
C15 Ni1 C12 C13 -80.16(10)
C14 Ni1 C12 C13 -37.53(10)
C4 Ni1 C12 C13 57.2(3)
C3 Ni1 C12 C13 79.10(12)
C1 Ni1 C12 C13 158.94(9)
C11 Ni1 C12 C13 -118.79(14)
C2 Ni1 C12 C11 -123.76(9)
C5 Ni1 C12 C11 -51.15(17)
C15 Ni1 C12 C11 38.63(9)
C13 Ni1 C12 C11 118.79(14)
C14 Ni1 C12 C11 81.27(10)
C4 Ni1 C12 C11 176.0(3)
C3 Ni1 C12 C11 -162.10(9)
C1 Ni1 C12 C11 -82.27(10)
C11 C12 C13 C14 -0.19(19)
Ni1 C12 C13 C14 61.86(12)
C11 C12 C13 Ni1 -62.05(12)
C2 Ni1 C13 C14 160.66(9)
C12 Ni1 C13 C14 -117.38(14)
C5 Ni1 C13 C14 36.7(4)
C15 Ni1 C13 C14 -37.54(9)
C4 Ni1 C13 C14 77.15(13)
C3 Ni1 C13 C14 117.51(10)
C1 Ni1 C13 C14 -159.98(12)
C11 Ni1 C13 C14 -80.38(10)
C2 Ni1 C13 C12 -81.96(11)
C5 Ni1 C13 C12 154.1(3)
C15 Ni1 C13 C12 79.84(10)
C14 Ni1 C13 C12 117.38(14)
C4 Ni1 C13 C12 -165.47(10)
C3 Ni1 C13 C12 -125.12(10)
C1 Ni1 C13 C12 -42.61(18)
C11 Ni1 C13 C12 37.00(9)
C12 C13 C14 C15 0.21(19)
Ni1 C13 C14 C15 61.71(11)
C12 C13 C14 Ni1 -61.50(12)
C2 Ni1 C14 C13 -44.0(2)
C12 Ni1 C14 C13 37.77(9)
C5 Ni1 C14 C13 -171.03(10)
C15 Ni1 C14 C13 117.59(14)
C4 Ni1 C14 C13 -128.41(10)
C3 Ni1 C14 C13 -85.42(12)
C1 Ni1 C14 C13 141.5(2)
C11 Ni1 C14 C13 80.54(10)
C2 Ni1 C14 C15 -161.57(15)
C12 Ni1 C14 C15 -79.82(10)
C5 Ni1 C14 C15 71.38(12)
C13 Ni1 C14 C15 -117.59(14)
C4 Ni1 C14 C15 114.00(11)
C3 Ni1 C14 C15 156.99(10)
C1 Ni1 C14 C15 23.9(3)
C11 Ni1 C14 C15 -37.05(9)
C13 C14 C15 C11 -0.16(19)
Ni1 C14 C15 C11 61.59(11)
C13 C14 C15 Ni1 -61.75(11)
C12 C11 C15 C14 0.04(18)
Sn2 C11 C15 C14 -169.61(11)
Ni1 C11 C15 C14 -61.40(11)
C12 C11 C15 Ni1 61.44(11)
Sn2 C11 C15 Ni1 -108.21(12)
C2 Ni1 C15 C14 154.5(2)
C12 Ni1 C15 C14 80.29(10)
C5 Ni1 C15 C14 -131.01(10)
C13 Ni1 C15 C14 37.46(10)
C4 Ni1 C15 C14 -89.47(11)
C3 Ni1 C15 C14 -55.4(2)
C1 Ni1 C15 C14 -172.45(9)
C11 Ni1 C15 C14 118.86(14)
C2 Ni1 C15 C11 35.7(3)
C12 Ni1 C15 C11 -38.57(9)
C5 Ni1 C15 C11 110.13(10)
C13 Ni1 C15 C11 -81.40(10)
C14 Ni1 C15 C11 -118.86(14)
C4 Ni1 C15 C11 151.67(9)
C3 Ni1 C15 C11 -174.29(16)
C1 Ni1 C15 C11 68.69(11)
C1 Sn1 C21 C24 82.20(12)
C31 Sn1 C21 C24 -32.24(13)
Sn2 Sn1 C21 C24 -167.11(10)
C1 Sn1 C21 C22 -158.03(13)
C31 Sn1 C21 C22 87.53(14)
Sn2 Sn1 C21 C22 -47.33(15)
C1 Sn1 C21 C23 -36.20(14)
C31 Sn1 C21 C23 -150.64(13)
Sn2 Sn1 C21 C23 74.50(13)
C1 Sn1 C31 C34 73.74(12)
C21 Sn1 C31 C34 -170.07(11)
Sn2 Sn1 C31 C34 -34.64(13)
C1 Sn1 C31 C32 -166.49(12)
C21 Sn1 C31 C32 -50.30(13)
Sn2 Sn1 C31 C32 85.13(12)
C1 Sn1 C31 C33 -45.40(13)
C21 Sn1 C31 C33 70.79(13)
Sn2 Sn1 C31 C33 -153.77(10)
C11 Sn2 C41 C42 67.71(13)
C51 Sn2 C41 C42 -174.28(11)
Sn1 Sn2 C41 C42 -40.26(13)
C11 Sn2 C41 C44 -51.45(12)
C51 Sn2 C41 C44 66.56(12)
Sn1 Sn2 C41 C44 -159.42(10)
C11 Sn2 C41 C43 -171.95(12)
C51 Sn2 C41 C43 -53.94(13)
Sn1 Sn2 C41 C43 80.08(12)
C11 Sn2 C51 C54 -32.86(13)
C41 Sn2 C51 C54 -148.61(12)
Sn1 Sn2 C51 C54 77.93(12)
C11 Sn2 C51 C53 87.02(12)
C41 Sn2 C51 C53 -28.73(13)
Sn1 Sn2 C51 C53 -162.18(10)
C11 Sn2 C51 C52 -153.08(11)
C41 Sn2 C51 C52 91.17(12)
Sn1 Sn2 C51 C52 -42.29(13)
